data_2240893
loop_
_publ_author_name
'Hassan, Mubashir'
'Ashraf, Zaman'
'Seo, Sung-Yum'
'Kim, Daeyoung'
'Kang, Sung Kwon'

_publ_section_title
;
 Crystal structure of 5-hydroxymethyl-2-methoxyphenol
;
_journal_coeditor_code TK5370
_journal_issue 8
_journal_name_full 'Acta Crystallographica Section E'
_journal_page_first o540
_journal_page_last o541
_journal_paper_doi 10.1107/S205698901501230X
_journal_volume 71
_journal_year 2015
_chemical_formula_iupac 'C8 H10 O3'
_chemical_formula_moiety 'C8 H10 O3'
_chemical_formula_sum 'C8 H10 O3'
_chemical_formula_weight 154.16
_chemical_name_systematic
;
5-Hydroxymethyl-2-methoxyphenol
;
_space_group_IT_number 61
_symmetry_cell_setting orthorhombic
_symmetry_space_group_name_Hall '-P 2ac 2ab'
_symmetry_space_group_name_H-M 'P b c a'
_atom_sites_solution_hydrogens mixed
_audit_creation_method 'WinGX routine CIF_UPDATE'
_cell_angle_alpha 90
_cell_angle_beta 90
_cell_angle_gamma 90
_cell_formula_units_Z 8
_cell_length_a 15.011(4)
_cell_length_b 6.1354(18)
_cell_length_c 16.543(5)
_cell_measurement_reflns_used 7746
_cell_measurement_temperature 296(2)
_cell_measurement_theta_max 28.2
_cell_measurement_theta_min 2.46
_cell_volume 1523.6(8)
_computing_cell_refinement
;
SAINT (Bruker, 2002)
;
_computing_data_collection
;
SMART (Bruker, 2002)
;
_computing_data_reduction
;
SAINT (Bruker, 2002)
;
_computing_molecular_graphics
;
ORTEP-3 for Windows (Farrugia, 2012)
;
_computing_publication_material
;
WinGX (Farrugia, 2012)
;
_computing_structure_refinement
;
SHELXL2013 (Sheldrick, 2015)
;
_computing_structure_solution
;
SHELXS2013 (Sheldrick, 2008)
;
_diffrn_ambient_temperature 296(2)
_diffrn_measured_fraction_theta_full 1
_diffrn_measured_fraction_theta_max 0.997
_diffrn_measurement_device_type 'Bruker SMART CCD area-detector'
_diffrn_measurement_method '\f and \w scans'
_diffrn_radiation_type MoK\a
_diffrn_radiation_wavelength 0.71073
_diffrn_reflns_av_R_equivalents 0.0251
_diffrn_reflns_limit_h_max 19
_diffrn_reflns_limit_h_min -20
_diffrn_reflns_limit_k_max 8
_diffrn_reflns_limit_k_min -8
_diffrn_reflns_limit_l_max 20
_diffrn_reflns_limit_l_min -22
_diffrn_reflns_number 28952
_diffrn_reflns_theta_full 25.242
_diffrn_reflns_theta_max 28.379
_diffrn_reflns_theta_min 2.462
_exptl_absorpt_coefficient_mu 0.103
_exptl_absorpt_correction_type none
_exptl_crystal_colour brown
_exptl_crystal_density_diffrn 1.344
_exptl_crystal_description block
_exptl_crystal_F_000 656
_exptl_crystal_size_max 0.28
_exptl_crystal_size_mid 0.25
_exptl_crystal_size_min 0.23
_refine_diff_density_max 0.376
_refine_diff_density_min -0.418
_refine_ls_extinction_method none
_refine_ls_goodness_of_fit_ref 1.072
_refine_ls_hydrogen_treatment mixed
_refine_ls_matrix_type full
_refine_ls_number_parameters 108
_refine_ls_number_reflns 1900
_refine_ls_number_restraints 0
_refine_ls_restrained_S_all 1.072
_refine_ls_R_factor_all 0.0618
_refine_ls_R_factor_gt 0.0511
_refine_ls_shift/su_max 0
_refine_ls_shift/su_mean 0
_refine_ls_structure_factor_coef Fsqd
_refine_ls_weighting_details 'w=1/[\s^2^(Fo^2^)+(0.0668P)^2^+0.6464P] where P=(Fo^2^+2Fc^2^)/3'
_refine_ls_weighting_scheme calc
_refine_ls_wR_factor_ref 0.1487
_reflns_number_gt 1530
_reflns_number_total 1900
_reflns_threshold_expression 'I > 2\s(I)'
_cod_data_source_file tk5370sup1.cif
_cod_data_source_block I
_cod_original_cell_volume 1523.6(7)
_cod_database_code 2240893

loop_
_space_group_symop_operation_xyz
'x, y, z'
'-x+1/2, -y, z+1/2'
'-x, y+1/2, -z+1/2'
'x+1/2, -y+1/2, -z'
'-x, -y, -z'
'x-1/2, y, -z-1/2'
'x, -y-1/2, z-1/2'
'-x-1/2, y-1/2, z'

loop_
_atom_site_type_symbol
_atom_site_label
_atom_site_fract_x
_atom_site_fract_y
_atom_site_fract_z
_atom_site_U_iso_or_equiv
_atom_site_adp_type
_atom_site_calc_flag
_atom_site_occupancy
O O1 0.56019(17) 0.3078(3) 0.91644(10) 0.1025(9) Uani d 1
H H1 0.559(2) 0.268(6) 0.959(2) 0.129(13) Uiso d 1
C C2 0.61335(11) 0.1812(3) 0.86876(9) 0.0462(4) Uani d 1
H H2A 0.5895 0.0345 0.8663 0.055 Uiso calc 1
H H2B 0.6727 0.1737 0.8919 0.055 Uiso calc 1
C C3 0.61828(10) 0.2752(3) 0.78509(9) 0.0383(4) Uani d 1
C C4 0.57178(10) 0.1775(3) 0.72196(8) 0.0388(4) Uani d 1
H H4 0.5385 0.0524 0.7316 0.047 Uiso calc 1
C C5 0.57476(10) 0.2651(3) 0.64505(8) 0.0375(3) Uani d 1
C C6 0.62554(10) 0.4516(3) 0.62970(9) 0.0368(3) Uani d 1
C C7 0.67100(11) 0.5504(3) 0.69227(10) 0.0452(4) Uani d 1
H H7 0.7042 0.6757 0.6828 0.054 Uiso calc 1
C C8 0.66682(11) 0.4616(3) 0.76955(9) 0.0454(4) Uani d 1
H H8 0.6973 0.5292 0.8116 0.054 Uiso calc 1
O O9 0.52924(10) 0.1784(2) 0.58164(7) 0.0554(4) Uani d 1
H H9 0.498(2) 0.060(6) 0.5924(18) 0.124(12) Uiso d 1
O O10 0.62581(8) 0.5189(2) 0.55089(7) 0.0472(3) Uani d 1
C C11 0.67256(15) 0.7139(3) 0.53259(12) 0.0588(5) Uani d 1
H H11A 0.6682 0.7433 0.4757 0.088 Uiso calc 1
H H11B 0.7341 0.6976 0.5473 0.088 Uiso calc 1
H H11C 0.647 0.8328 0.5624 0.088 Uiso calc 1

loop_
_atom_site_aniso_label
_atom_site_aniso_U_11
_atom_site_aniso_U_22
_atom_site_aniso_U_33
_atom_site_aniso_U_12
_atom_site_aniso_U_13
_atom_site_aniso_U_23
O1 0.1593(19) 0.1051(14) 0.0432(8) 0.0824(14) 0.0458(10) 0.0312(9)
C2 0.0512(9) 0.0580(10) 0.0293(7) 0.0082(7) -0.0009(6) 0.0039(7)
C3 0.0371(7) 0.0506(9) 0.0272(7) 0.0057(6) 0.0004(5) 0.0000(6)
C4 0.0443(8) 0.0425(8) 0.0296(7) -0.0036(6) 0.0043(6) -0.0003(6)
C5 0.0429(7) 0.0434(8) 0.0263(7) -0.0021(6) 0.0013(5) -0.0039(6)
C6 0.0395(7) 0.0431(8) 0.0277(7) 0.0011(6) 0.0025(5) 0.0014(6)
C7 0.0469(8) 0.0503(9) 0.0384(8) -0.0110(7) -0.0005(6) -0.0007(7)
C8 0.0443(8) 0.0590(10) 0.0327(8) -0.0063(7) -0.0063(6) -0.0050(7)
O9 0.0752(9) 0.0631(8) 0.0279(6) -0.0280(7) -0.0037(5) -0.0024(5)
O10 0.0610(7) 0.0505(7) 0.0302(6) -0.0110(5) 0.0009(5) 0.0060(5)
C11 0.0761(13) 0.0528(11) 0.0476(10) -0.0137(9) 0.0028(9) 0.0127(8)

loop_
_atom_type_symbol
_atom_type_description
_atom_type_scat_dispersion_real
_atom_type_scat_dispersion_imag
_atom_type_scat_source
C C 0.0033 0.0016 'International Tables Vol C Tables 4.2.6.8 and 6.1.1.4'
H H 0 0 'International Tables Vol C Tables 4.2.6.8 and 6.1.1.4'
O O 0.0106 0.006 'International Tables Vol C Tables 4.2.6.8 and 6.1.1.4'

loop_
_geom_angle_atom_site_label_1
_geom_angle_atom_site_label_2
_geom_angle_atom_site_label_3
_geom_angle
C2 O1 H1 112(3)
O1 C2 C3 110.07(15)
O1 C2 H2A 109.6
C3 C2 H2A 109.6
O1 C2 H2B 109.6
C3 C2 H2B 109.6
H2A C2 H2B 108.2
C8 C3 C4 118.80(14)
C8 C3 C2 121.06(14)
C4 C3 C2 120.12(15)
C5 C4 C3 120.48(15)
C5 C4 H4 119.8
C3 C4 H4 119.8
O9 C5 C4 122.81(14)
O9 C5 C6 116.99(13)
C4 C5 C6 120.20(13)
O10 C6 C7 125.50(15)
O10 C6 C5 114.96(13)
C7 C6 C5 119.54(14)
C6 C7 C8 119.66(16)
C6 C7 H7 120.2
C8 C7 H7 120.2
C3 C8 C7 121.29(14)
C3 C8 H8 119.4
C7 C8 H8 119.4
C5 O9 H9 116(2)
C6 O10 C11 117.34(13)
O10 C11 H11A 109.5
O10 C11 H11B 109.5
H11A C11 H11B 109.5
O10 C11 H11C 109.5
H11A C11 H11C 109.5
H11B C11 H11C 109.5

loop_
_geom_bond_atom_site_label_1
_geom_bond_atom_site_label_2
_geom_bond_distance
O1 C2 1.365(2)
O1 H1 0.74(4)
C2 C3 1.501(2)
C2 H2A 0.97
C2 H2B 0.97
C3 C8 1.380(2)
C3 C4 1.392(2)
C4 C5 1.382(2)
C4 H4 0.93
C5 O9 1.3601(18)
C5 C6 1.398(2)
C6 O10 1.3677(18)
C6 C7 1.380(2)
C7 C8 1.391(2)
C7 H7 0.93
C8 H8 0.93
O9 H9 0.88(4)
O10 C11 1.420(2)
C11 H11A 0.96
C11 H11B 0.96
C11 H11C 0.96

loop_
_geom_hbond_atom_site_label_D
_geom_hbond_atom_site_label_H
_geom_hbond_atom_site_label_A
_geom_hbond_site_symmetry_A
_geom_hbond_distance_DH
_geom_hbond_distance_HA
_geom_hbond_distance_DA
_geom_hbond_angle_DHA
O1 H1 O9 7_566 0.74(4) 2.11(4) 2.773(2) 150(4)
O1 H1 O10 7_566 0.74(4) 2.54(4) 3.152(2) 142(4)
O9 H9 O1 3_646 0.88(4) 1.78(4) 2.641(2) 163(3)

_cod_database_fobs_code 2240893
